data_4325545
loop_
_publ_author_name
'Kelly J. Kilpin'
'Emma L. Gavey'
'C. John McAdam'
'Christopher B. Anderson'
'Samuel J. Lind'
'Courtney C. Keep'
'Keith C. Gordon'
'James D. Crowley'

_publ_section_title
;
 Palladium(II) Complexes of Readily Functionalized Bidentate
 2-Pyridyl-1,2,3-triazole "Click" Ligands: A Synthetic, Structural,
 Spectroscopic, and Computational Study
;
_journal_name_full 'Inorganic Chemistry'
_journal_page_first 6334
_journal_page_last 6346
_journal_paper_doi 10.1021/ic200789b
_journal_volume 50
_journal_year 2011
_chemical_formula_moiety 'C28 H24 N8 Pd, 2(C2 H3 N), 2(B F4)'
_chemical_formula_sum 'C32 H30 B2 F8 N10 Pd'
_chemical_formula_weight 834.68
_chemical_name_systematic
;
 ?
;
_space_group_IT_number 2
_symmetry_cell_setting triclinic
_symmetry_space_group_name_Hall '-P 1'
_symmetry_space_group_name_H-M 'P -1'
_atom_sites_solution_hydrogens geom
_atom_sites_solution_primary direct
_atom_sites_solution_secondary difmap
_audit_creation_method SHELXL-97
_cell_angle_alpha 67.881(7)
_cell_angle_beta 68.276(6)
_cell_angle_gamma 73.234(7)
_cell_formula_units_Z 1
_cell_length_a 9.5416(9)
_cell_length_b 9.5505(9)
_cell_length_c 11.0996(12)
_cell_measurement_reflns_used 2029
_cell_measurement_temperature 91(2)
_cell_measurement_theta_max 26.354
_cell_measurement_theta_min 2.612
_cell_volume 857.32(16)
_computing_structure_refinement 'SHELXL-97 (Sheldrick, 1997)'
_diffrn_ambient_temperature 91(2)
_diffrn_measured_fraction_theta_full 0.995
_diffrn_measured_fraction_theta_max 0.995
_diffrn_radiation_monochromator graphite
_diffrn_radiation_source 'fine-focus sealed tube'
_diffrn_radiation_type MoK\a
_diffrn_radiation_wavelength 0.71073
_diffrn_reflns_av_R_equivalents 0.0459
_diffrn_reflns_av_sigmaI/netI 0.0738
_diffrn_reflns_limit_h_max 11
_diffrn_reflns_limit_h_min -11
_diffrn_reflns_limit_k_max 11
_diffrn_reflns_limit_k_min -11
_diffrn_reflns_limit_l_max 13
_diffrn_reflns_limit_l_min -13
_diffrn_reflns_number 6656
_diffrn_reflns_theta_full 25.49
_diffrn_reflns_theta_max 25.49
_diffrn_reflns_theta_min 3.55
_exptl_absorpt_coefficient_mu 0.626
_exptl_absorpt_correction_T_max 0.9694
_exptl_absorpt_correction_T_min 0.9065
_exptl_absorpt_correction_type multi-scan
_exptl_absorpt_process_details SADABS
_exptl_crystal_colour colourless
_exptl_crystal_density_diffrn 1.617
_exptl_crystal_description rhomb
_exptl_crystal_F_000 420
_exptl_crystal_size_max 0.16
_exptl_crystal_size_mid 0.05
_exptl_crystal_size_min 0.05
_refine_diff_density_max 0.764
_refine_diff_density_min -0.718
_refine_diff_density_rms 0.102
_refine_ls_extinction_method none
_refine_ls_goodness_of_fit_ref 1.051
_refine_ls_hydrogen_treatment constr
_refine_ls_matrix_type full
_refine_ls_number_parameters 242
_refine_ls_number_reflns 3172
_refine_ls_number_restraints 0
_refine_ls_restrained_S_all 1.051
_refine_ls_R_factor_all 0.0510
_refine_ls_R_factor_gt 0.0468
_refine_ls_shift/su_max 0.000
_refine_ls_shift/su_mean 0.000
_refine_ls_structure_factor_coef Fsqd
_refine_ls_weighting_details 'calc w=1/[\s^2^(Fo^2^)+(0.0074P)^2^+1.5230P] where P=(Fo^2^+2Fc^2^)/3'
_refine_ls_weighting_scheme calc
_refine_ls_wR_factor_gt 0.0878
_refine_ls_wR_factor_ref 0.0900
_reflns_number_gt 2953
_reflns_number_total 3172
_reflns_threshold_expression >2sigma(I)
_cod_data_source_file ic200789b_si_001_02.cif
_cod_data_source_block 820909
_cod_original_cell_volume 857.32(15)
_cod_database_code 4325545

loop_
_symmetry_equiv_pos_as_xyz
'x, y, z'
'-x, -y, -z'

loop_
_atom_site_label
_atom_site_type_symbol
_atom_site_fract_x
_atom_site_fract_y
_atom_site_fract_z
_atom_site_U_iso_or_equiv
_atom_site_adp_type
_atom_site_occupancy
_atom_site_symmetry_multiplicity
_atom_site_calc_flag
_atom_site_refinement_flags
C1 C 0.8346(4) 0.4557(4) 0.4356(4) 0.0171(8) Uani 1 1 d .
H1 H 0.8106 0.5548 0.4465 0.021 Uiso 1 1 calc R
C2 C 0.9861(4) 0.3872(4) 0.3986(4) 0.0187(8) Uani 1 1 d .
H2 H 1.0652 0.4385 0.3845 0.022 Uiso 1 1 calc R
C3 C 1.0218(4) 0.2434(4) 0.3822(4) 0.0204(8) Uani 1 1 d .
H3 H 1.1254 0.1938 0.3580 0.025 Uiso 1 1 calc R
C4 C 0.9035(4) 0.1731(4) 0.4019(4) 0.0183(8) Uani 1 1 d .
H4 H 0.9255 0.0749 0.3897 0.022 Uiso 1 1 calc R
C5 C 0.7533(4) 0.2461(4) 0.4392(4) 0.0151(8) Uani 1 1 d .
C6 C 0.6204(4) 0.1738(4) 0.4625(4) 0.0151(8) Uani 1 1 d .
H6A H 0.6592 0.0720 0.4474 0.018 Uiso 1 1 calc R
H6B H 0.5542 0.1590 0.5577 0.018 Uiso 1 1 calc R
C7 C 0.4994(4) 0.2483(4) 0.2720(4) 0.0154(8) Uani 1 1 d .
H8 H 0.5331 0.1584 0.2442 0.019 Uiso 1 1 calc R
C8 C 0.4062(4) 0.3830(4) 0.2201(4) 0.0156(8) Uani 1 1 d .
C9 C 0.3366(4) 0.4240(4) 0.1110(4) 0.0162(8) Uani 1 1 d .
C10 C 0.3771(4) 0.3301(4) 0.0278(4) 0.0221(9) Uani 1 1 d .
H11 H 0.4516 0.2396 0.0419 0.026 Uiso 1 1 calc R
C11 C 0.3110(5) 0.3669(5) -0.0739(4) 0.0265(9) Uani 1 1 d .
H12 H 0.3389 0.3017 -0.1289 0.032 Uiso 1 1 calc R
C12 C 0.2030(5) 0.5002(5) -0.0954(4) 0.0278(9) Uani 1 1 d .
H13 H 0.1560 0.5256 -0.1647 0.033 Uiso 1 1 calc R
C13 C 0.1641(5) 0.5956(5) -0.0164(4) 0.0279(9) Uani 1 1 d .
H14 H 0.0919 0.6876 -0.0327 0.033 Uiso 1 1 calc R
C14 C 0.2298(4) 0.5578(4) 0.0866(4) 0.0206(8) Uani 1 1 d .
H15 H 0.2018 0.6238 0.1410 0.025 Uiso 1 1 calc R
N1 n 0.5314(3) 0.2724(3) 0.3694(3) 0.0134(6) Uani 1 1 d .
N2 n 0.4616(3) 0.4144(3) 0.3783(3) 0.0135(6) Uani 1 1 d .
N3 n 0.3849(3) 0.4819(3) 0.2891(3) 0.0152(6) Uani 1 1 d .
N4 n 0.7199(3) 0.3858(3) 0.4566(3) 0.0135(6) Uani 1 1 d .
Pd1 Pd 0.5000 0.5000 0.5000 0.01456(12) Uani 1 2 d S
B1 B 0.2029(5) 1.1352(5) -0.2888(5) 0.0251(10) Uani 1 1 d .
F1 F 0.3306(3) 1.1483(5) -0.2659(3) 0.0716(11) Uani 1 1 d .
F2 F 0.1806(3) 0.9845(3) -0.2270(2) 0.0326(6) Uani 1 1 d .
F3 F 0.2319(3) 1.1735(3) -0.4290(2) 0.0318(6) Uani 1 1 d .
F4 F 0.0779(3) 1.2290(3) -0.2326(3) 0.0672(11) Uani 1 1 d .
C100 C 0.2595(5) -0.0314(5) 0.1726(5) 0.0352(11) Uani 1 1 d .
C101 C 0.2025(5) -0.0208(5) 0.0641(5) 0.0377(11) Uani 1 1 d .
H10A H 0.1081 -0.0642 0.1037 0.057 Uiso 1 1 calc R
H10B H 0.2797 -0.0781 0.0045 0.057 Uiso 1 1 calc R
H10C H 0.1811 0.0872 0.0112 0.057 Uiso 1 1 calc R
N100 n 0.3015(5) -0.0347(5) 0.2567(4) 0.0501(11) Uani 1 1 d .

loop_
_atom_site_aniso_label
_atom_site_aniso_U_11
_atom_site_aniso_U_22
_atom_site_aniso_U_33
_atom_site_aniso_U_23
_atom_site_aniso_U_13
_atom_site_aniso_U_12
C1 0.0199(19) 0.0194(19) 0.017(2) -0.0065(16) -0.0108(16) -0.0019(15)
C2 0.0127(18) 0.029(2) 0.015(2) -0.0064(17) -0.0047(15) -0.0040(15)
C3 0.0186(19) 0.027(2) 0.018(2) -0.0093(17) -0.0094(17) 0.0020(16)
C4 0.0206(19) 0.0185(19) 0.019(2) -0.0097(16) -0.0102(16) 0.0024(15)
C5 0.0212(19) 0.0139(18) 0.0121(18) -0.0035(15) -0.0082(15) -0.0019(15)
C6 0.0198(19) 0.0134(17) 0.0152(19) -0.0031(15) -0.0106(16) -0.0018(14)
C7 0.0174(18) 0.0186(19) 0.0146(19) -0.0089(16) -0.0049(15) -0.0038(15)
C8 0.0163(18) 0.0192(19) 0.0144(19) -0.0066(16) -0.0026(15) -0.0080(15)
C9 0.0151(18) 0.0233(19) 0.0113(19) -0.0036(16) -0.0003(15) -0.0119(15)
C10 0.026(2) 0.024(2) 0.019(2) -0.0094(17) -0.0030(17) -0.0093(17)
C11 0.035(2) 0.036(2) 0.015(2) -0.0084(18) -0.0056(18) -0.0169(19)
C12 0.028(2) 0.043(3) 0.016(2) -0.0029(19) -0.0106(18) -0.0148(19)
C13 0.023(2) 0.033(2) 0.023(2) -0.0020(19) -0.0121(18) -0.0014(18)
C14 0.021(2) 0.025(2) 0.017(2) -0.0052(17) -0.0071(17) -0.0053(16)
N1 0.0137(15) 0.0117(15) 0.0163(16) -0.0069(13) -0.0061(13) 0.0017(12)
N2 0.0142(15) 0.0141(15) 0.0152(16) -0.0078(13) -0.0064(13) 0.0007(12)
N3 0.0148(15) 0.0222(16) 0.0121(16) -0.0068(13) -0.0066(13) -0.0024(12)
N4 0.0158(15) 0.0168(15) 0.0107(15) -0.0054(13) -0.0048(13) -0.0041(12)
Pd1 0.0139(2) 0.0174(2) 0.0162(2) -0.00846(17) -0.00761(17) 0.00045(15)
B1 0.023(2) 0.027(2) 0.028(3) -0.017(2) -0.004(2) -0.0034(19)
F1 0.0543(19) 0.150(3) 0.0382(19) -0.046(2) 0.0059(15) -0.061(2)
F2 0.0479(15) 0.0204(12) 0.0270(14) -0.0074(11) -0.0095(12) -0.0039(11)
F3 0.0423(14) 0.0251(13) 0.0279(14) -0.0047(11) -0.0162(12) -0.0027(11)
F4 0.0578(19) 0.0241(14) 0.071(2) -0.0154(15) 0.0320(16) -0.0020(13)
C100 0.043(3) 0.026(2) 0.027(3) -0.003(2) -0.007(2) -0.003(2)
C101 0.045(3) 0.041(3) 0.031(3) -0.007(2) -0.013(2) -0.017(2)
N100 0.073(3) 0.044(3) 0.031(2) -0.005(2) -0.027(2) 0.000(2)

loop_
_atom_type_symbol
_atom_type_description
_atom_type_scat_dispersion_real
_atom_type_scat_dispersion_imag
_atom_type_scat_source
C C 0.0033 0.0016 'International Tables Vol C Tables 4.2.6.8 and 6.1.1.4'
H H 0.0000 0.0000 'International Tables Vol C Tables 4.2.6.8 and 6.1.1.4'
N N 0.0061 0.0033 'International Tables Vol C Tables 4.2.6.8 and 6.1.1.4'
B B 0.0013 0.0007 'International Tables Vol C Tables 4.2.6.8 and 6.1.1.4'
F F 0.0171 0.0103 'International Tables Vol C Tables 4.2.6.8 and 6.1.1.4'
Pd Pd -0.9988 1.0072 'International Tables Vol C Tables 4.2.6.8 and 6.1.1.4'

loop_
_geom_angle_atom_site_label_1
_geom_angle_atom_site_label_2
_geom_angle_atom_site_label_3
_geom_angle
_geom_angle_site_symmetry_1
_geom_angle_site_symmetry_3
N4 C1 C2 121.7(3) . .
N4 C1 H1 119.2 . .
C2 C1 H1 119.2 . .
C1 C2 C3 119.4(3) . .
C1 C2 H2 120.3 . .
C3 C2 H2 120.3 . .
C2 C3 C4 118.6(3) . .
C2 C3 H3 120.7 . .
C4 C3 H3 120.7 . .
C5 C4 C3 119.9(3) . .
C5 C4 H4 120.1 . .
C3 C4 H4 120.1 . .
N4 C5 C4 120.9(3) . .
N4 C5 C6 117.2(3) . .
C4 C5 C6 121.9(3) . .
N1 C6 C5 109.8(3) . .
N1 C6 H6A 109.7 . .
C5 C6 H6A 109.7 . .
N1 C6 H6B 109.7 . .
C5 C6 H6B 109.7 . .
H6A C6 H6B 108.2 . .
N1 C7 C8 105.3(3) . .
N1 C7 H8 127.3 . .
C8 C7 H8 127.3 . .
N3 C8 C7 108.3(3) . .
N3 C8 C9 121.7(3) . .
C7 C8 C9 130.1(3) . .
C14 C9 C10 118.4(3) . .
C14 C9 C8 120.8(3) . .
C10 C9 C8 120.8(3) . .
C11 C10 C9 121.1(4) . .
C11 C10 H11 119.4 . .
C9 C10 H11 119.4 . .
C10 C11 C12 119.6(4) . .
C10 C11 H12 120.2 . .
C12 C11 H12 120.2 . .
C13 C12 C11 120.1(4) . .
C13 C12 H13 120.0 . .
C11 C12 H13 120.0 . .
C12 C13 C14 120.3(4) . .
C12 C13 H14 119.8 . .
C14 C13 H14 119.8 . .
C13 C14 C9 120.5(4) . .
C13 C14 H15 119.7 . .
C9 C14 H15 119.7 . .
C7 N1 N2 109.3(3) . .
C7 N1 C6 131.6(3) . .
N2 N1 C6 119.1(3) . .
N3 N2 N1 109.5(3) . .
N3 N2 Pd1 129.3(2) . .
N1 N2 Pd1 120.9(2) . .
N2 N3 C8 107.6(3) . .
C1 N4 C5 119.4(3) . .
C1 N4 Pd1 119.2(2) . .
C5 N4 Pd1 121.2(2) . .
N2 Pd1 N2 180.000(1) . 2_666
N2 Pd1 N4 88.41(11) . .
N2 Pd1 N4 91.59(11) 2_666 .
N2 Pd1 N4 91.59(11) . 2_666
N2 Pd1 N4 88.41(11) 2_666 2_666
N4 Pd1 N4 180.000(1) . 2_666
F4 B1 F1 109.4(4) . .
F4 B1 F2 109.3(4) . .
F1 B1 F2 108.1(4) . .
F4 B1 F3 112.1(4) . .
F1 B1 F3 107.8(4) . .
F2 B1 F3 110.0(3) . .
N100 C100 C101 177.6(5) . .
C100 C101 H10A 109.5 . .
C100 C101 H10B 109.5 . .
H10A C101 H10B 109.5 . .
C100 C101 H10C 109.5 . .
H10A C101 H10C 109.5 . .
H10B C101 H10C 109.5 . .

loop_
_geom_bond_atom_site_label_1
_geom_bond_atom_site_label_2
_geom_bond_distance
_geom_bond_site_symmetry_2
C1 N4 1.347(4) .
C1 C2 1.380(5) .
C1 H1 0.9500 .
C2 C3 1.381(5) .
C2 H2 0.9500 .
C3 C4 1.385(5) .
C3 H3 0.9500 .
C4 C5 1.383(5) .
C4 H4 0.9500 .
C5 N4 1.350(4) .
C5 C6 1.510(5) .
C6 N1 1.460(4) .
C6 H6A 0.9900 .
C6 H6B 0.9900 .
C7 N1 1.336(4) .
C7 C8 1.393(5) .
C7 H8 0.9500 .
C8 N3 1.356(4) .
C8 C9 1.466(5) .
C9 C14 1.392(5) .
C9 C10 1.401(5) .
C10 C11 1.377(5) .
C10 H11 0.9500 .
C11 C12 1.392(6) .
C11 H12 0.9500 .
C12 C13 1.379(6) .
C12 H13 0.9500 .
C13 C14 1.385(5) .
C13 H14 0.9500 .
C14 H15 0.9500 .
N1 N2 1.350(4) .
N2 N3 1.309(4) .
N2 Pd1 2.000(3) .
N4 Pd1 2.037(3) .
Pd1 N2 2.000(3) 2_666
Pd1 N4 2.037(3) 2_666
B1 F4 1.367(5) .
B1 F1 1.382(5) .
B1 F2 1.383(5) .
B1 F3 1.393(5) .
C100 N100 1.132(6) .
C100 C101 1.455(6) .
C101 H10A 0.9800 .
C101 H10B 0.9800 .
C101 H10C 0.9800 .

loop_
_geom_torsion_atom_site_label_1
_geom_torsion_atom_site_label_2
_geom_torsion_atom_site_label_3
_geom_torsion_atom_site_label_4
_geom_torsion
_geom_torsion_site_symmetry_4
N4 C1 C2 C3 0.2(6) .
C1 C2 C3 C4 0.9(6) .
C2 C3 C4 C5 -1.0(6) .
C3 C4 C5 N4 0.2(6) .
C3 C4 C5 C6 -179.7(3) .
N4 C5 C6 N1 59.7(4) .
C4 C5 C6 N1 -120.4(4) .
N1 C7 C8 N3 -0.5(4) .
N1 C7 C8 C9 179.5(3) .
N3 C8 C9 C14 -8.6(5) .
C7 C8 C9 C14 171.3(4) .
N3 C8 C9 C10 170.7(3) .
C7 C8 C9 C10 -9.4(6) .
C14 C9 C10 C11 -1.4(6) .
C8 C9 C10 C11 179.3(3) .
C9 C10 C11 C12 0.6(6) .
C10 C11 C12 C13 0.8(6) .
C11 C12 C13 C14 -1.3(6) .
C12 C13 C14 C9 0.5(6) .
C10 C9 C14 C13 0.9(6) .
C8 C9 C14 C13 -179.8(3) .
C8 C7 N1 N2 0.2(4) .
C8 C7 N1 C6 178.4(3) .
C5 C6 N1 C7 119.3(4) .
C5 C6 N1 N2 -62.7(4) .
C7 N1 N2 N3 0.3(4) .
C6 N1 N2 N3 -178.2(3) .
C7 N1 N2 Pd1 -173.8(2) .
C6 N1 N2 Pd1 7.8(4) .
N1 N2 N3 C8 -0.6(4) .
Pd1 N2 N3 C8 172.8(2) .
C7 C8 N3 N2 0.7(4) .
C9 C8 N3 N2 -179.4(3) .
C2 C1 N4 C5 -1.0(5) .
C2 C1 N4 Pd1 -176.4(3) .
C4 C5 N4 C1 0.9(5) .
C6 C5 N4 C1 -179.3(3) .
C4 C5 N4 Pd1 176.1(3) .
C6 C5 N4 Pd1 -4.0(4) .
N3 N2 Pd1 N2 -17(100) 2_666
N1 N2 Pd1 N2 156(100) 2_666
N3 N2 Pd1 N4 -138.2(3) .
N1 N2 Pd1 N4 34.5(3) .
N3 N2 Pd1 N4 41.8(3) 2_666
N1 N2 Pd1 N4 -145.5(3) 2_666
C1 N4 Pd1 N2 139.2(3) .
C5 N4 Pd1 N2 -36.0(3) .
C1 N4 Pd1 N2 -40.8(3) 2_666
C5 N4 Pd1 N2 144.0(3) 2_666
C1 N4 Pd1 N4 -3(100) 2_666
C5 N4 Pd1 N4 -178(100) 2_666
